data_2107234
loop_
_publ_author_name
'de Boer, B.G.'
'Sakthivel, A.'
'Cagle, J.R.'
'Young, R.A.'

_publ_section_title
;
 Determination of the antimony substitution site in calcium fluorapatite
 from powder x-ray diffraction data
;
_journal_name_full 'Acta Crystallographica B (39,1983-)'
_journal_page_first 683
_journal_page_last 692
_journal_volume 47
_journal_year 1991
_chemical_formula_sum 'Ca5.17 F1.04 O12.414 P3 Sb0.14'
_chemical_name_systematic 'Ca5.17 Sb.14 (P O4.138)3 F1.04'
_space_group_IT_number 176
_symmetry_space_group_name_Hall '-P 6c'
_symmetry_space_group_name_H-M 'P 63/m'
_cell_angle_alpha 90
_cell_angle_beta 90
_cell_angle_gamma 120
_cell_formula_units_Z 2
_cell_length_a 9.3713
_cell_length_b 9.3713
_cell_length_c 6.8866
_cell_volume 523.763
_citation_journal_id_ASTM ASBSDK
_cod_data_source_file deBoer_ASBSDK_1991_1613.cif
_cod_data_source_block Ca5.17F1.04O12.414P3Sb0.14
_cod_original_cell_volume 523.7634
_cod_database_code 2107234

loop_
_symmetry_equiv_pos_as_xyz
x,y,z
x-y,x,z+1/2
-y,x-y,z
-x,-y,z+1/2
-x+y,-x,z
y,-x+y,z+1/2
-x,-y,-z
-x+y,-x,-z-1/2
y,-x+y,-z
x,y,-z-1/2
x-y,x,-z
-y,x-y,-z-1/2

loop_
_atom_site_label
_atom_site_type_symbol
_atom_site_fract_x
_atom_site_fract_y
_atom_site_fract_z
_atom_site_occupancy
_atom_site_U_iso_or_equiv
O1 O-2 0.327 0.4865 0.25 1 0.0
Sb1 Sb+3 0.3333 0.6667 0.25 0.07 0.0
P1 P+5 0.3973 0.3684 0.25 1 0.0
F1 F-1 0 0 0.25 1.042 0.0
Ca2 Ca+2 0.241 -0.0079 0.25 1.045 0.0
O2 O-2 0.5886 0.4672 0.25 1 0.0
Sb2 Sb+3 0.6667 0.3333 0.25 0.07 0.0
O3 O-2 0.3378 0.255 0.0713 1.069 0.0
Ca1 Ca+2 0.3333 0.6667 0.002 1.018 0.0
